data_7133426
loop_
_publ_author_name
'Hoffmann, Kurt F.'
'Noriega, Rayni P.'
'Boyle, Paul D.'
'Drover, Marcus W.'

_publ_section_title
;
 2-Alkylphosphino-1-boraadamantanes.
;
_journal_issue 69
_journal_name_full 'Chemical communications (Cambridge, England)'
_journal_page_first 9222
_journal_page_last 9225
_journal_paper_doi 10.1039/d4cc02665a
_journal_volume 60
_journal_year 2024
_chemical_formula_moiety 'C19 H36 B P'
_chemical_formula_sum 'C19 H36 B P'
_chemical_formula_weight 306.26
_space_group_crystal_system orthorhombic
_space_group_IT_number 61
_space_group_name_Hall '-P 2ac 2ab'
_space_group_name_H-M_alt 'P b c a'
_atom_sites_solution_hydrogens geom
_atom_sites_solution_primary dual
_audit_creation_date 2024-03-11
_audit_creation_method
;
Olex2 1.5
(compiled 2024.02.16 svn.r378c4104 for OlexSys, GUI svn.r6928)
;
_audit_update_record
;
2024-05-15 deposited with the CCDC.	2024-07-29 downloaded from the CCDC.
;
_cell_angle_alpha 90
_cell_angle_beta 90
_cell_angle_gamma 90
_cell_formula_units_Z 8
_cell_length_a 15.2898(7)
_cell_length_b 12.3183(5)
_cell_length_c 19.1817(8)
_cell_measurement_reflns_used 9825
_cell_measurement_temperature 100.00
_cell_measurement_theta_max 26.377
_cell_measurement_theta_min 2.664
_cell_volume 3612.8(3)
_computing_cell_refinement 'SAINT V8.40B (?, 2016)'
_computing_data_reduction 'SAINT V8.40B (?, 2016)'
_computing_molecular_graphics 'Olex2 1.5 (Dolomanov et al., 2009)'
_computing_publication_material 'Olex2 1.5 (Dolomanov et al., 2009)'
_computing_structure_refinement 'XL  (Sheldrick, 2008)'
_computing_structure_solution 'SHELXT 2018/2 (Sheldrick, 2018)'
_diffrn_ambient_temperature 100.00
_diffrn_measured_fraction_theta_full 0.995
_diffrn_measured_fraction_theta_max 0.995
_diffrn_measurement_device_type 'Bruker APEX-II CCD'
_diffrn_measurement_method '\f and \w scans'
_diffrn_radiation_type MoK\a
_diffrn_radiation_wavelength 0.71073
_diffrn_reflns_av_R_equivalents 0.0436
_diffrn_reflns_av_unetI/netI 0.0223
_diffrn_reflns_Laue_measured_fraction_full 0.995
_diffrn_reflns_Laue_measured_fraction_max 0.995
_diffrn_reflns_limit_h_max 18
_diffrn_reflns_limit_h_min -19
_diffrn_reflns_limit_k_max 15
_diffrn_reflns_limit_k_min -11
_diffrn_reflns_limit_l_max 23
_diffrn_reflns_limit_l_min -23
_diffrn_reflns_number 37409
_diffrn_reflns_point_group_measured_fraction_full 0.995
_diffrn_reflns_point_group_measured_fraction_max 0.995
_diffrn_reflns_theta_full 25.242
_diffrn_reflns_theta_max 26.388
_diffrn_reflns_theta_min 2.374
_diffrn_source_current 1.4
_diffrn_source_power 0.07
_diffrn_source_voltage 50.0
_diffrn_standards_number 0
_exptl_absorpt_coefficient_mu 0.146
_exptl_absorpt_correction_T_max 0.7454
_exptl_absorpt_correction_T_min 0.7008
_exptl_absorpt_correction_type multi-scan
_exptl_absorpt_process_details
;
SADABS-2016/2 (Bruker,2016/2) was used for absorption correction.
wR2(int) was 0.1348 before and 0.0498 after correction.
The Ratio of minimum to maximum transmission is 0.9402.
The \l/2 correction factor is Not present.
;
_exptl_crystal_colour 'clear colourless'
_exptl_crystal_colour_lustre clear
_exptl_crystal_colour_primary colourless
_exptl_crystal_density_diffrn 1.126
_exptl_crystal_description block
_exptl_crystal_F_000 1360
_exptl_crystal_size_max 0.394
_exptl_crystal_size_mid 0.305
_exptl_crystal_size_min 0.22
_refine_diff_density_max 0.565
_refine_diff_density_min -0.388
_refine_diff_density_rms 0.059
_refine_ls_extinction_method none
_refine_ls_goodness_of_fit_ref 1.034
_refine_ls_hydrogen_treatment constr
_refine_ls_matrix_type full
_refine_ls_number_parameters 196
_refine_ls_number_reflns 3683
_refine_ls_number_restraints 0
_refine_ls_restrained_S_all 1.034
_refine_ls_R_factor_all 0.0485
_refine_ls_R_factor_gt 0.0462
_refine_ls_shift/su_max 0.001
_refine_ls_shift/su_mean 0.000
_refine_ls_structure_factor_coef Fsqd
_refine_ls_weighting_details 'w=1/[\s^2^(Fo^2^)+(0.0603P)^2^+3.1851P] where P=(Fo^2^+2Fc^2^)/3'
_refine_ls_weighting_scheme calc
_refine_ls_wR_factor_gt 0.1179
_refine_ls_wR_factor_ref 0.1203
_reflns_Friedel_coverage 0.000
_reflns_number_gt 3455
_reflns_number_total 3683
_reflns_threshold_expression 'I > 2\s(I)'
_cod_data_source_file d4cc02665a3.cif
_cod_data_source_block 4tBu
_cod_depositor_comments 'Adding full bibliography for 7133423--7133430.cif.'
_cod_database_code 7133426
_shelx_shelxl_version_number 2019/1
_shelx_space_group_comment
;
The symmetry employed for this shelxl refinement is uniquely defined
by the following loop, which should always be used as a source of
symmetry information in preference to the above space-group names.
They are only intended as comments.
;
_shelx_estimated_absorpt_t_max 0.969
_shelx_estimated_absorpt_t_min 0.945
_olex2_refinement_description
;
1.a Ternary CH refined with riding coordinates:
 C1(H1), C8(H8), C4(H4), C6(H6)
1.b Secondary CH2 refined with riding coordinates:
 C11(H11A,H11B), C10(H10A,H10B), C3(H3A,H3B), C2(H2A,H2B), C7(H7A,H7B), C9(H9A,
 H9B), C5(H5A,H5B)
1.c Idealised Me refined as rotating group:
 C14(H14A,H14B,H14C), C13(H13A,H13B,H13C), C15(H15A,H15B,H15C), C17(H17A,H17B,
 H17C), C18(H18A,H18B,H18C), C19(H19A,H19B,H19C)
;
_olex2_submission_special_instructions 'No special instructions were received'

loop_
_space_group_symop_operation_xyz
'x, y, z'
'-x+1/2, -y, z+1/2'
'-x, y+1/2, -z+1/2'
'x+1/2, -y+1/2, -z'
'-x, -y, -z'
'x-1/2, y, -z-1/2'
'x, -y-1/2, z-1/2'
'-x-1/2, y-1/2, z'

loop_
_atom_site_label
_atom_site_type_symbol
_atom_site_fract_x
_atom_site_fract_y
_atom_site_fract_z
_atom_site_U_iso_or_equiv
_atom_site_adp_type
_atom_site_occupancy
_atom_site_site_symmetry_order
_atom_site_calc_flag
_atom_site_refinement_flags_posn
_atom_site_refinement_flags_adp
_atom_site_refinement_flags_occupancy
_atom_site_disorder_assembly
_atom_site_disorder_group
P1 P 0.35365(2) 0.63631(3) 0.31162(2) 0.01169(13) Uani 1 1 d . . . . .
C12 C 0.24433(9) 0.65310(11) 0.35523(7) 0.0148(3) Uani 1 1 d . . . . .
C16 C 0.43781(10) 0.58351(13) 0.37467(8) 0.0197(3) Uani 1 1 d . . . . .
C11 C 0.38760(10) 0.77386(11) 0.28531(8) 0.0174(3) Uani 1 1 d . . . . .
H11A H 0.340294 0.826677 0.294869 0.021 Uiso 1 1 calc R U . . .
H11B H 0.440414 0.796297 0.311463 0.021 Uiso 1 1 calc R U . . .
C10 C 0.40731(10) 0.76936(12) 0.20638(8) 0.0190(3) Uani 1 1 d . . . . .
H10A H 0.400201 0.842157 0.185253 0.023 Uiso 1 1 calc R U . . .
H10B H 0.468063 0.744577 0.198313 0.023 Uiso 1 1 calc R U . . .
C1 C 0.34254(10) 0.68954(12) 0.17424(8) 0.0179(3) Uani 1 1 d . . . . .
H1 H 0.282444 0.718435 0.183130 0.021 Uiso 1 1 calc R U . . .
C14 C 0.18107(10) 0.70404(14) 0.30210(8) 0.0225(3) Uani 1 1 d . . . . .
H14A H 0.200108 0.778110 0.291275 0.034 Uiso 1 1 calc R U . . .
H14B H 0.121976 0.705950 0.321844 0.034 Uiso 1 1 calc R U . . .
H14C H 0.180843 0.660495 0.259340 0.034 Uiso 1 1 calc R U . . .
C3 C 0.26903(10) 0.49459(13) 0.19048(7) 0.0196(3) Uani 1 1 d . . . . .
H3A H 0.273755 0.422346 0.212778 0.024 Uiso 1 1 calc R U . . .
H3B H 0.212547 0.527674 0.204101 0.024 Uiso 1 1 calc R U . . .
C8 C 0.34986(10) 0.66690(14) 0.09525(8) 0.0227(3) Uani 1 1 d . . . . .
H8 H 0.346781 0.737090 0.069177 0.027 Uiso 1 1 calc R U . . .
C4 C 0.27513(11) 0.48394(13) 0.10980(8) 0.0242(3) Uani 1 1 d . . . . .
H4 H 0.224781 0.439390 0.092802 0.029 Uiso 1 1 calc R U . . .
C6 C 0.43988(11) 0.49637(14) 0.11145(8) 0.0247(4) Uani 1 1 d . . . . .
H6 H 0.494858 0.458971 0.096599 0.030 Uiso 1 1 calc R U . . .
C13 C 0.24483(11) 0.72785(14) 0.41921(8) 0.0244(3) Uani 1 1 d . . . . .
H13A H 0.273386 0.690720 0.458244 0.037 Uiso 1 1 calc R U . . .
H13B H 0.184548 0.746000 0.432057 0.037 Uiso 1 1 calc R U . . .
H13C H 0.276893 0.794566 0.408190 0.037 Uiso 1 1 calc R U . . .
C2 C 0.44095(11) 0.51240(13) 0.19168(8) 0.0214(3) Uani 1 1 d . . . . .
H2A H 0.491555 0.557769 0.205380 0.026 Uiso 1 1 calc R U . . .
H2B H 0.446076 0.441274 0.215360 0.026 Uiso 1 1 calc R U . . .
C7 C 0.43471(11) 0.60821(14) 0.07647(8) 0.0262(4) Uani 1 1 d . . . . .
H7A H 0.485199 0.652804 0.091441 0.031 Uiso 1 1 calc R U . . .
H7B H 0.438110 0.599253 0.025256 0.031 Uiso 1 1 calc R U . . .
C15 C 0.20852(11) 0.54125(13) 0.37545(9) 0.0248(3) Uani 1 1 d . . . . .
H15A H 0.210473 0.492998 0.334852 0.037 Uiso 1 1 calc R U . . .
H15B H 0.147930 0.548630 0.391411 0.037 Uiso 1 1 calc R U . . .
H15C H 0.244272 0.510582 0.413001 0.037 Uiso 1 1 calc R U . . .
C9 C 0.27197(11) 0.59544(14) 0.07465(8) 0.0247(3) Uani 1 1 d . . . . .
H9A H 0.216992 0.632571 0.087866 0.030 Uiso 1 1 calc R U . . .
H9B H 0.271734 0.585696 0.023419 0.030 Uiso 1 1 calc R U . . .
C17 C 0.52862(11) 0.60292(17) 0.34367(9) 0.0308(4) Uani 1 1 d . . . . .
H17A H 0.533227 0.565400 0.298767 0.046 Uiso 1 1 calc R U . . .
H17B H 0.573216 0.574843 0.375629 0.046 Uiso 1 1 calc R U . . .
H17C H 0.537603 0.680946 0.336746 0.046 Uiso 1 1 calc R U . . .
C5 C 0.36033(12) 0.42722(14) 0.08994(9) 0.0278(4) Uani 1 1 d . . . . .
H5A H 0.361618 0.414872 0.038951 0.033 Uiso 1 1 calc R U . . .
H5B H 0.363344 0.355691 0.113341 0.033 Uiso 1 1 calc R U . . .
B1 B 0.34997(10) 0.57179(13) 0.21419(8) 0.0139(3) Uani 1 1 d . . . . .
C18 C 0.42529(13) 0.45952(15) 0.38154(11) 0.0356(4) Uani 1 1 d . . . . .
H18A H 0.370900 0.444553 0.406803 0.053 Uiso 1 1 calc R U . . .
H18B H 0.474759 0.428447 0.407172 0.053 Uiso 1 1 calc R U . . .
H18C H 0.422268 0.426919 0.334999 0.053 Uiso 1 1 calc R U . . .
C19 C 0.43554(15) 0.6351(2) 0.44692(10) 0.0455(6) Uani 1 1 d . . . . .
H19A H 0.437827 0.714246 0.442403 0.068 Uiso 1 1 calc R U . . .
H19B H 0.485923 0.609920 0.474060 0.068 Uiso 1 1 calc R U . . .
H19C H 0.381395 0.614121 0.470735 0.068 Uiso 1 1 calc R U . . .

loop_
_atom_site_aniso_label
_atom_site_aniso_U_11
_atom_site_aniso_U_22
_atom_site_aniso_U_33
_atom_site_aniso_U_23
_atom_site_aniso_U_13
_atom_site_aniso_U_12
P1 0.0129(2) 0.0110(2) 0.0112(2) -0.00035(12) -0.00032(12) -0.00007(12)
C12 0.0161(7) 0.0142(6) 0.0141(6) -0.0004(5) 0.0027(5) 0.0000(5)
C16 0.0189(7) 0.0259(8) 0.0142(7) -0.0016(6) -0.0037(5) 0.0048(6)
C11 0.0200(7) 0.0123(6) 0.0199(7) -0.0005(5) 0.0012(6) -0.0033(5)
C10 0.0217(7) 0.0155(7) 0.0198(7) 0.0027(6) 0.0039(6) -0.0028(6)
C1 0.0189(7) 0.0180(7) 0.0168(7) 0.0019(6) 0.0017(6) -0.0002(6)
C14 0.0161(7) 0.0285(8) 0.0228(8) 0.0028(6) 0.0023(6) 0.0053(6)
C3 0.0242(8) 0.0181(7) 0.0165(7) 0.0004(5) -0.0008(6) -0.0023(6)
C8 0.0267(8) 0.0236(8) 0.0179(8) 0.0068(6) 0.0008(6) -0.0001(6)
C4 0.0283(8) 0.0262(8) 0.0182(7) -0.0023(6) -0.0048(6) -0.0046(7)
C6 0.0275(8) 0.0279(8) 0.0188(7) -0.0045(6) 0.0003(6) 0.0076(7)
C13 0.0254(8) 0.0280(8) 0.0198(7) -0.0074(6) 0.0043(6) 0.0001(6)
C2 0.0235(8) 0.0235(8) 0.0171(7) -0.0021(6) -0.0004(6) 0.0052(6)
C7 0.0274(8) 0.0316(9) 0.0197(8) 0.0014(7) 0.0052(6) -0.0019(7)
C15 0.0239(8) 0.0190(8) 0.0315(8) 0.0026(6) 0.0081(7) -0.0048(6)
C9 0.0283(8) 0.0297(8) 0.0161(7) -0.0017(6) -0.0028(6) 0.0013(7)
C17 0.0168(8) 0.0456(10) 0.0300(9) 0.0019(8) -0.0053(7) 0.0010(7)
C5 0.0430(10) 0.0223(8) 0.0180(8) -0.0056(6) 0.0007(7) 0.0025(7)
B1 0.0173(8) 0.0135(7) 0.0110(7) 0.0002(6) 0.0001(6) 0.0000(6)
C18 0.0319(9) 0.0313(9) 0.0436(11) 0.0159(8) -0.0061(8) 0.0069(8)
C19 0.0450(12) 0.0696(15) 0.0221(9) -0.0175(9) -0.0161(8) 0.0269(11)

loop_
_atom_type_symbol
_atom_type_description
_atom_type_scat_dispersion_real
_atom_type_scat_dispersion_imag
_atom_type_scat_source
C C 0.0033 0.0016 'International Tables Vol C Tables 4.2.6.8 and 6.1.1.4'
H H 0.0000 0.0000 'International Tables Vol C Tables 4.2.6.8 and 6.1.1.4'
B B 0.0013 0.0007 'International Tables Vol C Tables 4.2.6.8 and 6.1.1.4'
P P 0.1023 0.0942 'International Tables Vol C Tables 4.2.6.8 and 6.1.1.4'

loop_
_exptl_crystal_face_index_h
_exptl_crystal_face_index_k
_exptl_crystal_face_index_l
_exptl_crystal_face_perp_dist
0.00 -4.00 -3.00 0.1430
-3.00 -4.00 -4.00 0.1390
0.00 -3.00 -1.00 0.1530
3.00 -2.00 -2.00 0.1070
0.00 -1.00 2.00 0.1360
0.00 -1.00 4.00 0.1100
-2.00 -1.00 -2.00 0.1140
2.00 -1.00 2.00 0.1530
-3.00 -1.00 0.00 0.1220
0.00 0.00 -1.00 0.0440
0.00 1.00 4.00 0.1040
-1.00 2.00 -1.00 0.1610
0.00 3.00 -4.00 0.1030
1.00 4.00 1.00 0.0940
0.00 4.00 3.00 0.1080

loop_
_geom_angle_atom_site_label_1
_geom_angle_atom_site_label_2
_geom_angle_atom_site_label_3
_geom_angle
_geom_angle_site_symmetry_1
_geom_angle_site_symmetry_3
_geom_angle_publ_flag
C12 P1 C16 111.09(6) . . ?
C12 P1 B1 115.32(6) . . ?
C16 P1 B1 118.36(7) . . ?
C11 P1 C12 105.73(7) . . ?
C11 P1 C16 107.53(7) . . ?
C11 P1 B1 96.64(6) . . ?
C14 C12 P1 107.99(10) . . ?
C13 C12 P1 114.66(10) . . ?
C13 C12 C14 106.75(12) . . ?
C15 C12 P1 109.34(10) . . ?
C15 C12 C14 108.04(13) . . ?
C15 C12 C13 109.81(12) . . ?
C17 C16 P1 108.47(11) . . ?
C17 C16 C18 107.47(14) . . ?
C18 C16 P1 108.16(11) . . ?
C19 C16 P1 115.13(11) . . ?
C19 C16 C17 108.00(15) . . ?
C19 C16 C18 109.35(16) . . ?
P1 C11 H11A 110.3 . . ?
P1 C11 H11B 110.3 . . ?
H11A C11 H11B 108.6 . . ?
C10 C11 P1 106.88(9) . . ?
C10 C11 H11A 110.3 . . ?
C10 C11 H11B 110.3 . . ?
C11 C10 H10A 110.3 . . ?
C11 C10 H10B 110.3 . . ?
H10A C10 H10B 108.6 . . ?
C1 C10 C11 107.01(12) . . ?
C1 C10 H10A 110.3 . . ?
C1 C10 H10B 110.3 . . ?
C10 C1 H1 107.3 . . ?
C10 C1 C8 117.75(12) . . ?
C10 C1 B1 109.59(12) . . ?
C8 C1 H1 107.3 . . ?
C8 C1 B1 107.03(12) . . ?
B1 C1 H1 107.3 . . ?
C12 C14 H14A 109.5 . . ?
C12 C14 H14B 109.5 . . ?
C12 C14 H14C 109.5 . . ?
H14A C14 H14B 109.5 . . ?
H14A C14 H14C 109.5 . . ?
H14B C14 H14C 109.5 . . ?
H3A C3 H3B 108.6 . . ?
C4 C3 H3A 110.5 . . ?
C4 C3 H3B 110.5 . . ?
C4 C3 B1 106.38(12) . . ?
B1 C3 H3A 110.5 . . ?
B1 C3 H3B 110.5 . . ?
C1 C8 H8 109.3 . . ?
C7 C8 C1 112.21(13) . . ?
C7 C8 H8 109.3 . . ?
C7 C8 C9 109.10(14) . . ?
C9 C8 C1 107.48(13) . . ?
C9 C8 H8 109.3 . . ?
C3 C4 H4 108.9 . . ?
C9 C4 C3 111.13(13) . . ?
C9 C4 H4 108.9 . . ?
C5 C4 C3 109.75(13) . . ?
C5 C4 H4 108.9 . . ?
C5 C4 C9 109.12(14) . . ?
C2 C6 H6 109.4 . . ?
C7 C6 H6 109.4 . . ?
C7 C6 C2 108.66(13) . . ?
C7 C6 C5 109.78(14) . . ?
C5 C6 H6 109.4 . . ?
C5 C6 C2 110.13(14) . . ?
C12 C13 H13A 109.5 . . ?
C12 C13 H13B 109.5 . . ?
C12 C13 H13C 109.5 . . ?
H13A C13 H13B 109.5 . . ?
H13A C13 H13C 109.5 . . ?
H13B C13 H13C 109.5 . . ?
C6 C2 H2A 110.1 . . ?
C6 C2 H2B 110.1 . . ?
C6 C2 B1 108.11(12) . . ?
H2A C2 H2B 108.4 . . ?
B1 C2 H2A 110.1 . . ?
B1 C2 H2B 110.1 . . ?
C8 C7 C6 111.43(13) . . ?
C8 C7 H7A 109.3 . . ?
C8 C7 H7B 109.3 . . ?
C6 C7 H7A 109.3 . . ?
C6 C7 H7B 109.3 . . ?
H7A C7 H7B 108.0 . . ?
C12 C15 H15A 109.5 . . ?
C12 C15 H15B 109.5 . . ?
C12 C15 H15C 109.5 . . ?
H15A C15 H15B 109.5 . . ?
H15A C15 H15C 109.5 . . ?
H15B C15 H15C 109.5 . . ?
C8 C9 H9A 109.2 . . ?
C8 C9 H9B 109.2 . . ?
C4 C9 C8 112.16(13) . . ?
C4 C9 H9A 109.2 . . ?
C4 C9 H9B 109.2 . . ?
H9A C9 H9B 107.9 . . ?
C16 C17 H17A 109.5 . . ?
C16 C17 H17B 109.5 . . ?
C16 C17 H17C 109.5 . . ?
H17A C17 H17B 109.5 . . ?
H17A C17 H17C 109.5 . . ?
H17B C17 H17C 109.5 . . ?
C4 C5 C6 110.72(13) . . ?
C4 C5 H5A 109.5 . . ?
C4 C5 H5B 109.5 . . ?
C6 C5 H5A 109.5 . . ?
C6 C5 H5B 109.5 . . ?
H5A C5 H5B 108.1 . . ?
C1 B1 P1 94.91(9) . . ?
C3 B1 P1 120.48(10) . . ?
C3 B1 C1 109.45(12) . . ?
C3 B1 C2 108.24(12) . . ?
C2 B1 P1 113.31(10) . . ?
C2 B1 C1 109.36(12) . . ?
C16 C18 H18A 109.5 . . ?
C16 C18 H18B 109.5 . . ?
C16 C18 H18C 109.5 . . ?
H18A C18 H18B 109.5 . . ?
H18A C18 H18C 109.5 . . ?
H18B C18 H18C 109.5 . . ?
C16 C19 H19A 109.5 . . ?
C16 C19 H19B 109.5 . . ?
C16 C19 H19C 109.5 . . ?
H19A C19 H19B 109.5 . . ?
H19A C19 H19C 109.5 . . ?
H19B C19 H19C 109.5 . . ?

loop_
_geom_bond_atom_site_label_1
_geom_bond_atom_site_label_2
_geom_bond_distance
_geom_bond_site_symmetry_2
_geom_bond_publ_flag
P1 C12 1.8806(15) . ?
P1 C16 1.8820(15) . ?
P1 C11 1.8427(14) . ?
P1 B1 2.0316(16) . ?
C12 C14 1.539(2) . ?
C12 C13 1.534(2) . ?
C12 C15 1.532(2) . ?
C16 C17 1.529(2) . ?
C16 C18 1.545(2) . ?
C16 C19 1.525(2) . ?
C11 H11A 0.9900 . ?
C11 H11B 0.9900 . ?
C11 C10 1.545(2) . ?
C10 H10A 0.9900 . ?
C10 H10B 0.9900 . ?
C10 C1 1.526(2) . ?
C1 H1 1.0000 . ?
C1 C8 1.545(2) . ?
C1 B1 1.644(2) . ?
C14 H14A 0.9800 . ?
C14 H14B 0.9800 . ?
C14 H14C 0.9800 . ?
C3 H3A 0.9900 . ?
C3 H3B 0.9900 . ?
C3 C4 1.556(2) . ?
C3 B1 1.626(2) . ?
C8 H8 1.0000 . ?
C8 C7 1.528(2) . ?
C8 C9 1.533(2) . ?
C4 H4 1.0000 . ?
C4 C9 1.531(2) . ?
C4 C5 1.527(2) . ?
C6 H6 1.0000 . ?
C6 C2 1.552(2) . ?
C6 C7 1.534(2) . ?
C6 C5 1.541(2) . ?
C13 H13A 0.9800 . ?
C13 H13B 0.9800 . ?
C13 H13C 0.9800 . ?
C2 H2A 0.9900 . ?
C2 H2B 0.9900 . ?
C2 B1 1.630(2) . ?
C7 H7A 0.9900 . ?
C7 H7B 0.9900 . ?
C15 H15A 0.9800 . ?
C15 H15B 0.9800 . ?
C15 H15C 0.9800 . ?
C9 H9A 0.9900 . ?
C9 H9B 0.9900 . ?
C17 H17A 0.9800 . ?
C17 H17B 0.9800 . ?
C17 H17C 0.9800 . ?
C5 H5A 0.9900 . ?
C5 H5B 0.9900 . ?
C18 H18A 0.9800 . ?
C18 H18B 0.9800 . ?
C18 H18C 0.9800 . ?
C19 H19A 0.9800 . ?
C19 H19B 0.9800 . ?
C19 H19C 0.9800 . ?

loop_
_geom_torsion_atom_site_label_1
_geom_torsion_atom_site_label_2
_geom_torsion_atom_site_label_3
_geom_torsion_atom_site_label_4
_geom_torsion
_geom_torsion_site_symmetry_1
_geom_torsion_site_symmetry_2
_geom_torsion_site_symmetry_3
_geom_torsion_site_symmetry_4
_geom_torsion_publ_flag
P1 C11 C10 C1 34.97(14) . . . . ?
C12 P1 C16 C17 -163.56(11) . . . . ?
C12 P1 C16 C18 80.16(12) . . . . ?
C12 P1 C16 C19 -42.46(16) . . . . ?
C12 P1 C11 C10 -125.48(10) . . . . ?
C16 P1 C12 C14 175.97(10) . . . . ?
C16 P1 C12 C13 57.12(12) . . . . ?
C16 P1 C12 C15 -66.69(12) . . . . ?
C16 P1 C11 C10 115.77(11) . . . . ?
C11 P1 C12 C14 59.61(11) . . . . ?
C11 P1 C12 C13 -59.24(12) . . . . ?
C11 P1 C12 C15 176.95(10) . . . . ?
C11 P1 C16 C17 -48.31(13) . . . . ?
C11 P1 C16 C18 -164.59(11) . . . . ?
C11 P1 C16 C19 72.79(16) . . . . ?
C11 C10 C1 C8 -178.13(13) . . . . ?
C11 C10 C1 B1 -55.54(15) . . . . ?
C10 C1 C8 C7 66.48(18) . . . . ?
C10 C1 C8 C9 -173.58(13) . . . . ?
C10 C1 B1 P1 44.42(12) . . . . ?
C10 C1 B1 C3 169.18(12) . . . . ?
C10 C1 B1 C2 -72.40(15) . . . . ?
C1 C8 C7 C6 62.25(18) . . . . ?
C1 C8 C9 C4 -64.45(17) . . . . ?
C3 C4 C9 C8 62.84(18) . . . . ?
C3 C4 C5 C6 -64.05(17) . . . . ?
C8 C1 B1 P1 173.17(10) . . . . ?
C8 C1 B1 C3 -62.07(15) . . . . ?
C8 C1 B1 C2 56.36(15) . . . . ?
C4 C3 B1 P1 166.29(11) . . . . ?
C4 C3 B1 C1 58.04(15) . . . . ?
C4 C3 B1 C2 -61.07(15) . . . . ?
C6 C2 B1 P1 -164.09(11) . . . . ?
C6 C2 B1 C1 -59.60(16) . . . . ?
C6 C2 B1 C3 59.57(16) . . . . ?
C2 C6 C7 C8 -62.88(18) . . . . ?
C2 C6 C5 C4 61.54(18) . . . . ?
C7 C8 C9 C4 57.45(17) . . . . ?
C7 C6 C2 B1 61.43(17) . . . . ?
C7 C6 C5 C4 -58.07(17) . . . . ?
C9 C8 C7 C6 -56.74(17) . . . . ?
C9 C4 C5 C6 57.95(17) . . . . ?
C5 C4 C9 C8 -58.32(17) . . . . ?
C5 C6 C2 B1 -58.86(17) . . . . ?
C5 C6 C7 C8 57.62(18) . . . . ?
B1 P1 C12 C14 -45.82(12) . . . . ?
B1 P1 C12 C13 -164.67(10) . . . . ?
B1 P1 C12 C15 71.52(12) . . . . ?
B1 P1 C16 C17 59.64(14) . . . . ?
B1 P1 C16 C18 -56.64(13) . . . . ?
B1 P1 C16 C19 -179.26(14) . . . . ?
B1 P1 C11 C10 -6.79(11) . . . . ?
B1 C1 C8 C7 -57.41(16) . . . . ?
B1 C1 C8 C9 62.54(15) . . . . ?
B1 C3 C4 C9 -57.62(16) . . . . ?
B1 C3 C4 C5 63.18(16) . . . . ?
